data_9006409
loop_
_publ_author_name
'Muraoka, Y.'
'Kihara, K.'

_publ_section_title
;
 The temperature dependence of the crystal structure of berlinite,
 a quartz-type form of AlPO4
 Sample: T = 458 C
;
_journal_name_full 'Physics and Chemistry of Minerals'
_journal_page_first 243
_journal_page_last 253
_journal_paper_doi 10.1007/s002690050036
_journal_volume 24
_journal_year 1997
_chemical_formula_sum 'Al O4 P'
_chemical_name_mineral Berlinite
_symmetry_space_group_name_H-M 'P 32 2 1'
_cell_angle_alpha 90
_cell_angle_beta 90
_cell_angle_gamma 120
_cell_length_a 4.9939
_cell_length_b 4.9939
_cell_length_c 11.010
_cell_formula_units_Z 3
_cell_volume 237.792
_database_code_amcsd 0007991
_diffrn_ambient_temperature 731.15
_exptl_crystal_density_diffrn 2.555
_cod_original_formula_sum 'Al P O4'
_cod_database_code 9006409

loop_
_space_group_symop_operation_xyz
x,y,z
y,x,1/3-z
-y,x-y,2/3+z
-x,-x+y,-z
-x+y,-x,1/3+z
x-y,-y,2/3-z

loop_
_atom_site_aniso_label
_atom_site_aniso_U_11
_atom_site_aniso_U_22
_atom_site_aniso_U_33
_atom_site_aniso_U_12
_atom_site_aniso_U_13
_atom_site_aniso_U_23
Al 0.02104 0.01522 0.01695 0.00761 0.00010 0.00019
P 0.02135 0.01508 0.01812 0.00754 0.00027 0.00053
O1 0.04893 0.03700 0.03666 0.02743 0.00540 0.01554
O2 0.04891 0.03731 0.04035 0.03006 0.01189 0.01908

loop_
_atom_site_label
_atom_site_fract_x
_atom_site_fract_y
_atom_site_fract_z
_atom_site_U_iso_or_equiv
Al 0.47471 0.00000 0.33333 0.01840
P 0.47573 0.00000 0.83333 0.01890
O1 0.41851 0.27687 0.26408 0.03830
O2 0.41907 0.24246 0.77708 0.03840

loop_
_cod_related_entry_id
_cod_related_entry_database
_cod_related_entry_code
1 AMCSD 0007991
